data_4301693
loop_
_publ_author_name
'Xiao-Wu Lei'
'Guo-Hua Zhong'
'Long-Hua Li'
'Chun-Li Hu'
'Min-Jie Li'
'Jiang-Gao Mao'

_publ_section_title
;
Eu3Co2In15 and KM2In9 (M = Co, Ni): 3D Frameworks Based on Transition Metal
Centered In9 Clusters
;
_journal_name_full 'Inorganic Chemistry'
_journal_page_first 2526
_journal_page_last 2533
_journal_paper_doi 10.1021/ic8019765
_journal_volume 48
_journal_year 2009
_chemical_formula_sum 'Co2 Eu3 In15'
_chemical_formula_weight 2296.04
_chemical_name_systematic
; 
 ? 
;
_space_group_IT_number 127
_symmetry_cell_setting tetragonal
_symmetry_space_group_name_Hall '-P 4 2ab'
_symmetry_space_group_name_H-M 'P 4/m b m'
_atom_sites_solution_primary direct
_atom_sites_solution_secondary difmap
_audit_creation_method SHELXL-97
_cell_angle_alpha 90.00
_cell_angle_beta 90.00
_cell_angle_gamma 90.00
_cell_formula_units_Z 2
_cell_length_a 14.7890(4)
_cell_length_b 14.7890(4)
_cell_length_c 4.3945(2)
_cell_measurement_temperature 293(2)
_cell_volume 961.14(6)
_computing_cell_refinement 'CrystalClear (Rigaku Corp., 2000)'
_computing_data_collection 'CrystalClear (Rigaku Corp., 2000)'
_computing_data_reduction 'CrystalClear (Rigaku Corp., 2000)'
_computing_structure_refinement 'SHELXL-97 (Sheldrick, 1997)'
_computing_structure_solution 'SHELXS-97 (Sheldrick, 1990)'
_diffrn_ambient_temperature 293(2)
_diffrn_detector_area_resol_mean 28.5714
_diffrn_measured_fraction_theta_full 0.995
_diffrn_measured_fraction_theta_max 0.995
_diffrn_measurement_device_type 'Mercury70 (2x2 bin mode)'
_diffrn_measurement_method CCD_Profile_fitting
_diffrn_radiation_monochromator graphite
_diffrn_radiation_source 'fine-focus sealed tube'
_diffrn_radiation_type MoK\a
_diffrn_radiation_wavelength 0.71073
_diffrn_reflns_av_R_equivalents 0.0542
_diffrn_reflns_av_sigmaI/netI 0.0234
_diffrn_reflns_limit_h_max 19
_diffrn_reflns_limit_h_min -18
_diffrn_reflns_limit_k_max 16
_diffrn_reflns_limit_k_min -19
_diffrn_reflns_limit_l_max 5
_diffrn_reflns_limit_l_min -5
_diffrn_reflns_number 7197
_diffrn_reflns_theta_full 27.45
_diffrn_reflns_theta_max 27.45
_diffrn_reflns_theta_min 2.75
_diffrn_standards_decay_% <1.0%
_exptl_absorpt_coefficient_mu 28.855
_exptl_absorpt_correction_T_max 1.0000
_exptl_absorpt_correction_T_min 0.2339
_exptl_absorpt_correction_type multi-scan
_exptl_crystal_colour 'silver gray'
_exptl_crystal_density_diffrn 7.934
_exptl_crystal_density_method 'not measured'
_exptl_crystal_description Prism
_exptl_crystal_F_000 1956
_exptl_crystal_size_max 0.2000
_exptl_crystal_size_mid 0.0500
_exptl_crystal_size_min 0.0500
_refine_diff_density_max 1.267
_refine_diff_density_min -1.486
_refine_diff_density_rms 0.283
_refine_ls_extinction_coef 0.00288(10)
_refine_ls_extinction_expression Fc^*^=kFc[1+0.001xFc^2^\l^3^/sin(2\q)]^-1/4^
_refine_ls_extinction_method SHELXL
_refine_ls_goodness_of_fit_ref 1.111
_refine_ls_hydrogen_treatment none
_refine_ls_matrix_type full
_refine_ls_number_parameters 37
_refine_ls_number_reflns 655
_refine_ls_number_restraints 0
_refine_ls_restrained_S_all 1.111
_refine_ls_R_factor_all 0.0210
_refine_ls_R_factor_gt 0.0177
_refine_ls_shift/su_max 0.001
_refine_ls_shift/su_mean 0.000
_refine_ls_structure_factor_coef Fsqd
_refine_ls_weighting_details 'calc w=1/[\s^2^(Fo^2^)+(0.0183P)^2^+0.0000P] where P=(Fo^2^+2Fc^2^)/3'
_refine_ls_weighting_scheme calc
_refine_ls_wR_factor_gt 0.0397
_refine_ls_wR_factor_ref 0.0405
_reflns_number_gt 598
_reflns_number_total 655
_reflns_threshold_expression >2sigma(I)
_cod_data_source_file ic8019765_si_001_1.cif
_cod_data_source_block Eu3Co2In15
_cod_depositor_comments
;
The following automatic conversions were performed:
'_exptl_absorpt_correction_type' value 'Multi-Scan' changed to
'multi-scan' according to
'/home/saulius/struct/CIF-dictionaries/cif_core.dic' dictionary named
'cif_core.dic' version 2.4.1 from 2010-06-29.

Automatic conversion script
Id: cif_fix_enum 1527 2010-12-29 10:47:43Z saulius 
;
_cod_database_code 4301693

loop_
_symmetry_equiv_pos_as_xyz
'x, y, z'
'-x, -y, z'
'-y, x, z'
'y, -x, z'
'-x+1/2, y+1/2, -z'
'x+1/2, -y+1/2, -z'
'y+1/2, x+1/2, -z'
'-y+1/2, -x+1/2, -z'
'-x, -y, -z'
'x, y, -z'
'y, -x, -z'
'-y, x, -z'
'x-1/2, -y-1/2, z'
'-x-1/2, y-1/2, z'
'-y-1/2, -x-1/2, z'
'y-1/2, x-1/2, z'

loop_
_atom_site_label
_atom_site_type_symbol
_atom_site_fract_x
_atom_site_fract_y
_atom_site_fract_z
_atom_site_U_iso_or_equiv
_atom_site_adp_type
_atom_site_occupancy
_atom_site_symmetry_multiplicity
_atom_site_calc_flag
_atom_site_refinement_flags
_atom_site_disorder_assembly
_atom_site_disorder_group
Eu1 Eu 0.0000 0.0000 0.5000 0.00738(16) Uani 1 8 d S . .
Eu2 Eu 0.32457(2) 0.17543(2) 0.5000 0.01394(14) Uani 1 4 d S . .
Co1 Co 0.12124(6) 0.37876(6) 0.5000 0.0097(3) Uani 1 4 d S . .
In1 In 0.0000 0.5000 0.5000 0.0103(2) Uani 1 8 d S . .
In2 In 0.20420(3) 0.29580(3) 0.0000 0.00930(16) Uani 1 4 d S . .
In3 In 0.06923(3) 0.20985(3) 0.5000 0.01255(14) Uani 1 2 d S . .
In4 In 0.15185(3) 0.49822(3) 0.0000 0.00921(14) Uani 1 2 d S . .
In5 In 0.15511(3) 0.08208(3) 0.0000 0.01352(14) Uani 1 2 d S . .

loop_
_atom_site_aniso_label
_atom_site_aniso_U_11
_atom_site_aniso_U_22
_atom_site_aniso_U_33
_atom_site_aniso_U_23
_atom_site_aniso_U_13
_atom_site_aniso_U_12
Eu1 0.0058(2) 0.0058(2) 0.0106(3) 0.000 0.000 0.000
Eu2 0.01620(18) 0.01620(18) 0.0094(3) 0.000 0.000 0.0054(2)
Co1 0.0089(4) 0.0089(4) 0.0112(6) 0.000 0.000 0.0013(4)
In1 0.0108(3) 0.0108(3) 0.0095(5) 0.000 0.000 0.0023(3)
In2 0.0091(2) 0.0091(2) 0.0097(3) 0.000 0.000 0.0019(2)
In3 0.0165(3) 0.0087(2) 0.0125(3) 0.000 0.000 -0.00215(18)
In4 0.0088(2) 0.0082(2) 0.0106(3) 0.000 0.000 -0.00044(15)
In5 0.0124(3) 0.0138(3) 0.0144(3) 0.000 0.000 0.00103(17)

loop_
_atom_type_symbol
_atom_type_description
_atom_type_scat_dispersion_real
_atom_type_scat_dispersion_imag
_atom_type_scat_source
Co Co 0.3494 0.9721 'International Tables Vol C Tables 4.2.6.8 and 6.1.1.4'
In In -0.7276 1.3100 'International Tables Vol C Tables 4.2.6.8 and 6.1.1.4'
Eu Eu -0.1578 3.6682 'International Tables Vol C Tables 4.2.6.8 and 6.1.1.4'

loop_
_geom_angle_atom_site_label_1
_geom_angle_atom_site_label_2
_geom_angle_atom_site_label_3
_geom_angle
_geom_angle_site_symmetry_1
_geom_angle_site_symmetry_3
_geom_angle_publ_flag
In3 Eu1 In3 180.000(5) . 9_556 ?
In3 Eu1 In3 90.0 . 3 ?
In3 Eu1 In3 90.0 9_556 3 ?
In3 Eu1 In3 90.0 . 11_556 ?
In3 Eu1 In3 90.0 9_556 11_556 ?
In3 Eu1 In3 180.000(16) 3 11_556 ?
In3 Eu1 In5 56.610(9) . 1_556 ?
In3 Eu1 In5 123.390(9) 9_556 1_556 ?
In3 Eu1 In5 121.923(9) 3 1_556 ?
In3 Eu1 In5 58.077(9) 11_556 1_556 ?
In3 Eu1 In5 123.390(9) . 9 ?
In3 Eu1 In5 56.610(9) 9_556 9 ?
In3 Eu1 In5 58.077(9) 3 9 ?
In3 Eu1 In5 121.923(9) 11_556 9 ?
In5 Eu1 In5 180.000(15) 1_556 9 ?
In3 Eu1 In5 121.923(9) . 11 ?
In3 Eu1 In5 58.077(9) 9_556 11 ?
In3 Eu1 In5 123.390(9) 3 11 ?
In3 Eu1 In5 56.610(9) 11_556 11 ?
In5 Eu1 In5 114.679(6) 1_556 11 ?
In5 Eu1 In5 65.321(6) 9 11 ?
In3 Eu1 In5 58.077(9) . 3_556 ?
In3 Eu1 In5 121.923(9) 9_556 3_556 ?
In3 Eu1 In5 56.610(9) 3 3_556 ?
In3 Eu1 In5 123.390(9) 11_556 3_556 ?
In5 Eu1 In5 65.321(6) 1_556 3_556 ?
In5 Eu1 In5 114.679(6) 9 3_556 ?
In5 Eu1 In5 180.000(15) 11 3_556 ?
In3 Eu1 In5 56.610(9) . . ?
In3 Eu1 In5 123.390(9) 9_556 . ?
In3 Eu1 In5 121.923(9) 3 . ?
In3 Eu1 In5 58.077(9) 11_556 . ?
In5 Eu1 In5 80.506(11) 1_556 . ?
In5 Eu1 In5 99.494(11) 9 . ?
In5 Eu1 In5 65.321(6) 11 . ?
In5 Eu1 In5 114.679(6) 3_556 . ?
In3 Eu1 In5 121.923(9) . 11_556 ?
In3 Eu1 In5 58.077(9) 9_556 11_556 ?
In3 Eu1 In5 123.390(9) 3 11_556 ?
In3 Eu1 In5 56.610(9) 11_556 11_556 ?
In5 Eu1 In5 65.321(6) 1_556 11_556 ?
In5 Eu1 In5 114.679(6) 9 11_556 ?
In5 Eu1 In5 80.506(11) 11 11_556 ?
In5 Eu1 In5 99.494(11) 3_556 11_556 ?
In5 Eu1 In5 114.679(6) . 11_556 ?
In3 Eu1 In5 123.390(9) . 9_556 ?
In3 Eu1 In5 56.610(9) 9_556 9_556 ?
In3 Eu1 In5 58.077(9) 3 9_556 ?
In3 Eu1 In5 121.923(9) 11_556 9_556 ?
In5 Eu1 In5 99.494(11) 1_556 9_556 ?
In5 Eu1 In5 80.506(11) 9 9_556 ?
In5 Eu1 In5 114.679(6) 11 9_556 ?
In5 Eu1 In5 65.321(6) 3_556 9_556 ?
In5 Eu1 In5 180.00(2) . 9_556 ?
In5 Eu1 In5 65.321(6) 11_556 9_556 ?
In3 Eu1 In5 58.077(9) . 3 ?
In3 Eu1 In5 121.923(9) 9_556 3 ?
In3 Eu1 In5 56.610(9) 3 3 ?
In3 Eu1 In5 123.390(9) 11_556 3 ?
In5 Eu1 In5 114.679(6) 1_556 3 ?
In5 Eu1 In5 65.321(6) 9 3 ?
In5 Eu1 In5 99.494(11) 11 3 ?
In5 Eu1 In5 80.506(11) 3_556 3 ?
In5 Eu1 In5 65.321(6) . 3 ?
In5 Eu1 In5 180.000(15) 11_556 3 ?
In5 Eu1 In5 114.679(6) 9_556 3 ?
In2 Eu2 In2 82.227(17) 1_556 . ?
In2 Eu2 In4 151.699(9) 1_556 5_545 ?
In2 Eu2 In4 92.287(9) . 5_545 ?
In2 Eu2 In4 92.287(9) 1_556 5_546 ?
In2 Eu2 In4 151.699(9) . 5_546 ?
In4 Eu2 In4 79.457(12) 5_545 5_546 ?
In2 Eu2 In4 92.287(9) 1_556 3_656 ?
In2 Eu2 In4 151.698(9) . 3_656 ?
In4 Eu2 In4 104.704(19) 5_545 3_656 ?
In4 Eu2 In4 55.722(16) 5_546 3_656 ?
In2 Eu2 In4 151.698(9) 1_556 3_655 ?
In2 Eu2 In4 92.287(9) . 3_655 ?
In4 Eu2 In4 55.722(16) 5_545 3_655 ?
In4 Eu2 In4 104.704(19) 5_546 3_655 ?
In4 Eu2 In4 79.457(12) 3_656 3_655 ?
In2 Eu2 In5 55.479(8) 1_556 15_666 ?
In2 Eu2 In5 103.549(13) . 15_666 ?
In4 Eu2 In5 151.649(16) 5_545 15_666 ?
In4 Eu2 In5 95.826(9) 5_546 15_666 ?
In4 Eu2 In5 52.371(10) 3_656 15_666 ?
In4 Eu2 In5 99.672(10) 3_655 15_666 ?
In2 Eu2 In5 103.549(13) 1_556 . ?
In2 Eu2 In5 55.479(8) . . ?
In4 Eu2 In5 52.371(10) 5_545 . ?
In4 Eu2 In5 99.672(10) 5_546 . ?
In4 Eu2 In5 151.649(16) 3_656 . ?
In4 Eu2 In5 95.826(9) 3_655 . ?
In5 Eu2 In5 154.51(2) 15_666 . ?
In2 Eu2 In5 103.549(13) 1_556 15_665 ?
In2 Eu2 In5 55.479(8) . 15_665 ?
In4 Eu2 In5 95.826(9) 5_545 15_665 ?
In4 Eu2 In5 151.649(16) 5_546 15_665 ?
In4 Eu2 In5 99.672(10) 3_656 15_665 ?
In4 Eu2 In5 52.371(10) 3_655 15_665 ?
In5 Eu2 In5 75.042(11) 15_666 15_665 ?
In5 Eu2 In5 99.251(12) . 15_665 ?
In2 Eu2 In5 55.479(8) 1_556 1_556 ?
In2 Eu2 In5 103.549(13) . 1_556 ?
In4 Eu2 In5 99.672(10) 5_545 1_556 ?
In4 Eu2 In5 52.371(10) 5_546 1_556 ?
In4 Eu2 In5 95.826(9) 3_656 1_556 ?
In4 Eu2 In5 151.649(16) 3_655 1_556 ?
In5 Eu2 In5 99.251(12) 15_666 1_556 ?
In5 Eu2 In5 75.042(11) . 1_556 ?
In5 Eu2 In5 154.51(2) 15_665 1_556 ?
In2 Eu2 In1 138.886(9) 1_556 3_655 ?
In2 Eu2 In1 138.886(9) . 3_655 ?
In4 Eu2 In1 52.352(9) 5_545 3_655 ?
In4 Eu2 In1 52.352(9) 5_546 3_655 ?
In4 Eu2 In1 52.352(9) 3_656 3_655 ?
In4 Eu2 In1 52.352(9) 3_655 3_655 ?
In5 Eu2 In1 102.745(11) 15_666 3_655 ?
In5 Eu2 In1 102.745(11) . 3_655 ?
In5 Eu2 In1 102.745(11) 15_665 3_655 ?
In5 Eu2 In1 102.745(11) 1_556 3_655 ?
In2 Eu2 In3 53.192(8) 1_556 15_665 ?
In2 Eu2 In3 53.193(8) . 15_665 ?
In4 Eu2 In3 140.271(6) 5_545 15_665 ?
In4 Eu2 In3 140.271(6) 5_546 15_665 ?
In4 Eu2 In3 101.676(10) 3_656 15_665 ?
In4 Eu2 In3 101.676(10) 3_655 15_665 ?
In5 Eu2 In3 50.406(9) 15_666 15_665 ?
In5 Eu2 In3 106.646(14) . 15_665 ?
In5 Eu2 In3 50.406(9) 15_665 15_665 ?
In5 Eu2 In3 106.646(14) 1_556 15_665 ?
In1 Eu2 In3 142.676(9) 3_655 15_665 ?
In1 Co1 In3 117.88(3) . . ?
In1 Co1 In3 117.88(3) . 15_665 ?
In3 Co1 In3 124.23(5) . 15_665 ?
In1 Co1 In2 128.30(2) . . ?
In3 Co1 In2 73.15(2) . . ?
In3 Co1 In2 73.15(2) 15_665 . ?
In1 Co1 In2 128.30(2) . 1_556 ?
In3 Co1 In2 73.15(2) . 1_556 ?
In3 Co1 In2 73.15(2) 15_665 1_556 ?
In2 Co1 In2 103.41(4) . 1_556 ?
In1 Co1 In4 71.01(2) . 15_665 ?
In3 Co1 In4 70.515(11) . 15_665 ?
In3 Co1 In4 129.638(10) 15_665 15_665 ?
In2 Co1 In4 66.281(12) . 15_665 ?
In2 Co1 In4 143.66(2) 1_556 15_665 ?
In1 Co1 In4 71.01(2) . 1_556 ?
In3 Co1 In4 129.638(10) . 1_556 ?
In3 Co1 In4 70.515(11) 15_665 1_556 ?
In2 Co1 In4 143.66(2) . 1_556 ?
In2 Co1 In4 66.281(12) 1_556 1_556 ?
In4 Co1 In4 142.02(5) 15_665 1_556 ?
In1 Co1 In4 71.01(2) . . ?
In3 Co1 In4 129.638(10) . . ?
In3 Co1 In4 70.515(11) 15_665 . ?
In2 Co1 In4 66.281(12) . . ?
In2 Co1 In4 143.66(2) 1_556 . ?
In4 Co1 In4 66.673(19) 15_665 . ?
In4 Co1 In4 100.61(2) 1_556 . ?
In1 Co1 In4 71.01(2) . 15_666 ?
In3 Co1 In4 70.515(11) . 15_666 ?
In3 Co1 In4 129.638(10) 15_665 15_666 ?
In2 Co1 In4 143.66(2) . 15_666 ?
In2 Co1 In4 66.281(12) 1_556 15_666 ?
In4 Co1 In4 100.61(2) 15_665 15_666 ?
In4 Co1 In4 66.673(19) 1_556 15_666 ?
In4 Co1 In4 142.02(5) . 15_666 ?
Co1 In1 Co1 180.0 . 9_566 ?
Co1 In1 In4 59.247(8) . 15_665 ?
Co1 In1 In4 120.753(8) 9_566 15_665 ?
Co1 In1 In4 120.753(8) . 7_456 ?
Co1 In1 In4 59.247(8) 9_566 7_456 ?
In4 In1 In4 180.0 15_665 7_456 ?
Co1 In1 In4 120.753(8) . 9_565 ?
Co1 In1 In4 59.247(8) 9_566 9_565 ?
In4 In1 In4 61.506(15) 15_665 9_565 ?
In4 In1 In4 118.494(15) 7_456 9_565 ?
Co1 In1 In4 59.247(8) . 1_556 ?
Co1 In1 In4 120.753(8) 9_566 1_556 ?
In4 In1 In4 118.494(15) 15_665 1_556 ?
In4 In1 In4 61.506(15) 7_456 1_556 ?
In4 In1 In4 180.0 9_565 1_556 ?
Co1 In1 In4 59.247(8) . 15_666 ?
Co1 In1 In4 120.753(8) 9_566 15_666 ?
In4 In1 In4 88.748(13) 15_665 15_666 ?
In4 In1 In4 91.252(13) 7_456 15_666 ?
In4 In1 In4 120.071(15) 9_565 15_666 ?
In4 In1 In4 59.929(15) 1_556 15_666 ?
Co1 In1 In4 120.753(8) . 7_455 ?
Co1 In1 In4 59.247(8) 9_566 7_455 ?
In4 In1 In4 91.252(13) 15_665 7_455 ?
In4 In1 In4 88.748(13) 7_456 7_455 ?
In4 In1 In4 59.929(15) 9_565 7_455 ?
In4 In1 In4 120.071(15) 1_556 7_455 ?
In4 In1 In4 180.0 15_666 7_455 ?
Co1 In1 In4 120.753(8) . 9_566 ?
Co1 In1 In4 59.247(8) 9_566 9_566 ?
In4 In1 In4 120.071(15) 15_665 9_566 ?
In4 In1 In4 59.929(15) 7_456 9_566 ?
In4 In1 In4 88.748(13) 9_565 9_566 ?
In4 In1 In4 91.252(13) 1_556 9_566 ?
In4 In1 In4 61.506(15) 15_666 9_566 ?
In4 In1 In4 118.494(15) 7_455 9_566 ?
Co1 In1 In4 59.247(8) . . ?
Co1 In1 In4 120.753(8) 9_566 . ?
In4 In1 In4 59.929(15) 15_665 . ?
In4 In1 In4 120.071(15) 7_456 . ?
In4 In1 In4 91.252(13) 9_565 . ?
In4 In1 In4 88.748(13) 1_556 . ?
In4 In1 In4 118.494(15) 15_666 . ?
In4 In1 In4 61.506(15) 7_455 . ?
In4 In1 In4 180.0 9_566 . ?
Co1 In1 Eu2 90.0 . 3 ?
Co1 In1 Eu2 90.0 9_566 3 ?
In4 In1 Eu2 60.036(7) 15_665 3 ?
In4 In1 Eu2 119.964(7) 7_456 3 ?
In4 In1 Eu2 60.036(7) 9_565 3 ?
In4 In1 Eu2 119.964(7) 1_556 3 ?
In4 In1 Eu2 60.036(7) 15_666 3 ?
In4 In1 Eu2 119.964(7) 7_455 3 ?
In4 In1 Eu2 60.036(7) 9_566 3 ?
In4 In1 Eu2 119.964(7) . 3 ?
Co1 In1 Eu2 90.0 . 11_566 ?
Co1 In1 Eu2 90.0 9_566 11_566 ?
In4 In1 Eu2 119.964(7) 15_665 11_566 ?
In4 In1 Eu2 60.036(7) 7_456 11_566 ?
In4 In1 Eu2 119.964(7) 9_565 11_566 ?
In4 In1 Eu2 60.036(7) 1_556 11_566 ?
In4 In1 Eu2 119.964(7) 15_666 11_566 ?
In4 In1 Eu2 60.036(7) 7_455 11_566 ?
In4 In1 Eu2 119.964(7) 9_566 11_566 ?
In4 In1 Eu2 60.036(7) . 11_566 ?
Eu2 In1 Eu2 180.000(8) 3 11_566 ?
Co1 In2 Co1 103.41(4) 1_554 . ?
Co1 In2 In4 57.726(19) 1_554 . ?
Co1 In2 In4 57.726(19) . . ?
Co1 In2 In4 57.726(19) 1_554 15_665 ?
Co1 In2 In4 57.726(19) . 15_665 ?
In4 In2 In4 61.00(2) . 15_665 ?
Co1 In2 In3 115.83(2) 1_554 15_665 ?
Co1 In2 In3 50.774(11) . 15_665 ?
In4 In2 In3 60.009(12) . 15_665 ?
In4 In2 In3 103.081(18) 15_665 15_665 ?
Co1 In2 In3 50.774(11) 1_554 1_554 ?
Co1 In2 In3 115.83(2) . 1_554 ?
In4 In2 In3 103.081(18) . 1_554 ?
In4 In2 In3 60.009(12) 15_665 1_554 ?
In3 In2 In3 161.73(3) 15_665 1_554 ?
Co1 In2 In3 115.83(2) 1_554 . ?
Co1 In2 In3 50.774(11) . . ?
In4 In2 In3 103.081(18) . . ?
In4 In2 In3 60.009(12) 15_665 . ?
In3 In2 In3 91.356(13) 15_665 . ?
In3 In2 In3 85.753(12) 1_554 . ?
Co1 In2 In3 50.774(11) 1_554 15_664 ?
Co1 In2 In3 115.83(2) . 15_664 ?
In4 In2 In3 60.009(12) . 15_664 ?
In4 In2 In3 103.081(18) 15_665 15_664 ?
In3 In2 In3 85.753(12) 15_665 15_664 ?
In3 In2 In3 91.356(13) 1_554 15_664 ?
In3 In2 In3 161.73(3) . 15_664 ?
Co1 In2 In5 109.207(10) 1_554 15_665 ?
Co1 In2 In5 109.207(10) . 15_665 ?
In4 In2 In5 91.565(13) . 15_665 ?
In4 In2 In5 152.563(19) 15_665 15_665 ?
In3 In2 In5 58.531(10) 15_665 15_665 ?
In3 In2 In5 133.674(12) 1_554 15_665 ?
In3 In2 In5 133.674(12) . 15_665 ?
In3 In2 In5 58.531(10) 15_664 15_665 ?
Co1 In2 In5 109.207(10) 1_554 . ?
Co1 In2 In5 109.207(10) . . ?
In4 In2 In5 152.563(19) . . ?
In4 In2 In5 91.565(13) 15_665 . ?
In3 In2 In5 133.674(12) 15_665 . ?
In3 In2 In5 58.531(10) 1_554 . ?
In3 In2 In5 58.531(10) . . ?
In3 In2 In5 133.674(12) 15_664 . ?
In5 In2 In5 115.87(2) 15_665 . ?
Co1 In2 Eu2 87.18(2) 1_554 1_554 ?
Co1 In2 Eu2 169.41(3) . 1_554 ?
In4 In2 Eu2 130.479(7) . 1_554 ?
In4 In2 Eu2 130.479(7) 15_665 1_554 ?
In3 In2 Eu2 124.541(16) 15_665 1_554 ?
In3 In2 Eu2 70.863(10) 1_554 1_554 ?
In3 In2 Eu2 124.541(16) . 1_554 ?
In3 In2 Eu2 70.863(10) 15_664 1_554 ?
In5 In2 Eu2 66.425(11) 15_665 1_554 ?
In5 In2 Eu2 66.425(11) . 1_554 ?
Co1 In2 Eu2 169.41(3) 1_554 . ?
Co1 In2 Eu2 87.18(2) . . ?
In4 In2 Eu2 130.479(7) . . ?
In4 In2 Eu2 130.479(7) 15_665 . ?
In3 In2 Eu2 70.863(10) 15_665 . ?
In3 In2 Eu2 124.541(16) 1_554 . ?
In3 In2 Eu2 70.863(10) . . ?
In3 In2 Eu2 124.541(16) 15_664 . ?
In5 In2 Eu2 66.425(11) 15_665 . ?
In5 In2 Eu2 66.425(11) . . ?
Eu2 In2 Eu2 82.227(17) 1_554 . ?
Co1 In3 In4 58.320(17) . 15_666 ?
Co1 In3 In4 58.320(17) . 15_665 ?
In4 In3 In4 87.991(17) 15_666 15_665 ?
Co1 In3 In5 116.91(2) . . ?
In4 In3 In5 174.31(2) 15_666 . ?
In4 In3 In5 91.740(9) 15_665 . ?
Co1 In3 In5 116.91(2) . 1_556 ?
In4 In3 In5 91.740(9) 15_666 1_556 ?
In4 In3 In5 174.31(2) 15_665 1_556 ?
In5 In3 In5 87.964(17) . 1_556 ?
Co1 In3 In2 56.074(18) . 1_556 ?
In4 In3 In2 57.842(14) 15_666 1_556 ?
In4 In3 In2 114.393(19) 15_665 1_556 ?
In5 In3 In2 117.35(2) . 1_556 ?
In5 In3 In2 60.953(13) 1_556 1_556 ?
Co1 In3 In2 56.074(18) . . ?
In4 In3 In2 114.393(19) 15_666 . ?
In4 In3 In2 57.842(14) 15_665 . ?
In5 In3 In2 60.953(13) . . ?
In5 In3 In2 117.35(2) 1_556 . ?
In2 In3 In2 85.753(12) 1_556 . ?
Co1 In3 In5 116.24(2) . 3 ?
In4 In3 In5 114.519(18) 15_666 3 ?
In4 In3 In5 58.167(12) 15_665 3 ?
In5 In3 In5 69.936(16) . 3 ?
In5 In3 In5 126.81(2) 1_556 3 ?
In2 In3 In5 170.76(2) 1_556 3 ?
In2 In3 In5 93.660(7) . 3 ?
Co1 In3 In5 116.24(2) . 3_556 ?
In4 In3 In5 58.167(12) 15_666 3_556 ?
In4 In3 In5 114.519(18) 15_665 3_556 ?
In5 In3 In5 126.81(2) . 3_556 ?
In5 In3 In5 69.936(16) 1_556 3_556 ?
In2 In3 In5 93.660(7) 1_556 3_556 ?
In2 In3 In5 170.76(2) . 3_556 ?
In5 In3 In5 85.437(16) 3 3_556 ?
Co1 In3 Eu1 178.86(3) . . ?
In4 In3 Eu1 121.015(13) 15_666 . ?
In4 In3 Eu1 121.015(13) 15_665 . ?
In5 In3 Eu1 63.808(12) . . ?
In5 In3 Eu1 63.808(12) 1_556 . ?
In2 In3 Eu1 124.575(13) 1_556 . ?
In2 In3 Eu1 124.575(13) . . ?
In5 In3 Eu1 63.011(12) 3 . ?
In5 In3 Eu1 63.011(12) 3_556 . ?
Co1 In3 Eu2 80.56(3) . . ?
In4 In3 Eu2 113.507(14) 15_666 . ?
In4 In3 Eu2 113.507(14) 15_665 . ?
In5 In3 Eu2 61.474(12) . . ?
In5 In3 Eu2 61.474(12) 1_556 . ?
In2 In3 Eu2 55.945(12) 1_556 . ?
In2 In3 Eu2 55.945(12) . . ?
In5 In3 Eu2 130.639(12) 3 . ?
In5 In3 Eu2 130.639(12) 3_556 . ?
Eu1 In3 Eu2 100.581(13) . . ?
Co1 In4 Co1 100.61(2) 1_554 . ?
Co1 In4 In2 55.99(2) 1_554 . ?
Co1 In4 In2 55.99(2) . . ?
Co1 In4 In5 113.072(18) 1_554 5 ?
Co1 In4 In5 113.072(18) . 5 ?
In2 In4 In5 98.979(17) . 5 ?
Co1 In4 In4 56.663(10) 1_554 15_665 ?
Co1 In4 In4 56.663(10) . 15_665 ?
In2 In4 In4 59.501(10) . 15_665 ?
In5 In4 In4 158.480(13) 5 15_665 ?
Co1 In4 In1 49.74(2) 1_554 1_554 ?
Co1 In4 In1 115.470(18) . 1_554 ?
In2 In4 In1 100.784(11) . 1_554 ?
In5 In4 In1 130.709(9) 5 1_554 ?
In4 In4 In1 60.036(7) 15_665 1_554 ?
Co1 In4 In1 115.470(18) 1_554 . ?
Co1 In4 In1 49.74(2) . . ?
In2 In4 In1 100.784(11) . . ?
In5 In4 In1 130.709(9) 5 . ?
In4 In4 In1 60.036(7) 15_665 . ?
In1 In4 In1 88.748(13) 1_554 . ?
Co1 In4 In3 116.22(3) 1_554 15_665 ?
Co1 In4 In3 51.165(17) . 15_665 ?
In2 In4 In3 62.149(12) . 15_665 ?
In5 In4 In3 62.132(12) 5 15_665 ?
In4 In4 In3 103.548(12) 15_665 15_665 ?
In1 In4 In3 161.910(18) 1_554 15_665 ?
In1 In4 In3 88.799(7) . 15_665 ?
Co1 In4 In3 51.165(17) 1_554 15_664 ?
Co1 In4 In3 116.22(3) . 15_664 ?
In2 In4 In3 62.148(12) . 15_664 ?
In5 In4 In3 62.132(12) 5 15_664 ?
In4 In4 In3 103.548(12) 15_665 15_664 ?
In1 In4 In3 88.799(7) 1_554 15_664 ?
In1 In4 In3 161.910(18) . 15_664 ?
In3 In4 In3 87.991(17) 15_665 15_664 ?
Co1 In4 In4 108.99(2) 1_554 7_455 ?
Co1 In4 In4 108.99(2) . 7_455 ?
In2 In4 In4 149.501(10) . 7_455 ?
In5 In4 In4 111.520(13) 5 7_455 ?
In4 In4 In4 90.0 15_665 7_455 ?
In1 In4 In4 59.247(8) 1_554 7_455 ?
In1 In4 In4 59.247(8) . 7_455 ?
In3 In4 In4 132.858(9) 15_665 7_455 ?
In3 In4 In4 132.858(9) 15_664 7_455 ?
Co1 In4 Eu2 168.40(2) 1_554 11_566 ?
Co1 In4 Eu2 89.767(13) . 11_566 ?
In2 In4 Eu2 135.453(9) . 11_566 ?
In5 In4 Eu2 66.622(12) 5 11_566 ?
In4 In4 Eu2 127.648(9) 15_665 11_566 ?
In1 In4 Eu2 120.870(14) 1_554 11_566 ?
In1 In4 Eu2 67.613(9) . 11_566 ?
In3 In4 Eu2 74.385(10) 15_665 11_566 ?
In3 In4 Eu2 128.224(18) 15_664 11_566 ?
In4 In4 Eu2 62.139(8) 7_455 11_566 ?
Co1 In4 Eu2 89.767(13) 1_554 11_565 ?
Co1 In4 Eu2 168.40(2) . 11_565 ?
In2 In4 Eu2 135.453(9) . 11_565 ?
In5 In4 Eu2 66.622(12) 5 11_565 ?
In4 In4 Eu2 127.648(9) 15_665 11_565 ?
In1 In4 Eu2 67.613(9) 1_554 11_565 ?
In1 In4 Eu2 120.870(14) . 11_565 ?
In3 In4 Eu2 128.224(18) 15_665 11_565 ?
In3 In4 Eu2 74.385(10) 15_664 11_565 ?
In4 In4 Eu2 62.139(8) 7_455 11_565 ?
Eu2 In4 Eu2 79.457(12) 11_566 11_565 ?
In4 In5 In3 127.308(14) 5_545 . ?
In4 In5 In3 127.308(14) 5_545 1_554 ?
In3 In5 In3 87.964(17) . 1_554 ?
In4 In5 In3 59.701(12) 5_545 11 ?
In3 In5 In3 169.74(2) . 11 ?
In3 In5 In3 92.397(10) 1_554 11 ?
In4 In5 In3 59.701(12) 5_545 11_556 ?
In3 In5 In3 92.397(10) . 11_556 ?
In3 In5 In3 169.74(2) 1_554 11_556 ?
In3 In5 In3 85.437(16) 11 11_556 ?
In4 In5 In2 100.544(19) 5_545 . ?
In3 In5 In2 60.516(12) . . ?
In3 In5 In2 60.516(12) 1_554 . ?
In3 In5 In2 128.125(13) 11 . ?
In3 In5 In2 128.125(13) 11_556 . ?
In4 In5 Eu1 118.457(13) 5_545 1_554 ?
In3 In5 Eu1 113.025(17) . 1_554 ?
In3 In5 Eu1 59.582(10) 1_554 1_554 ?
In3 In5 Eu1 58.912(10) 11 1_554 ?
In3 In5 Eu1 111.122(16) 11_556 1_554 ?
In2 In5 Eu1 119.928(12) . 1_554 ?
In4 In5 Eu1 118.457(13) 5_545 . ?
In3 In5 Eu1 59.582(10) . . ?
In3 In5 Eu1 113.025(17) 1_554 . ?
In3 In5 Eu1 111.122(16) 11 . ?
In3 In5 Eu1 58.912(10) 11_556 . ?
In2 In5 Eu1 119.928(12) . . ?
Eu1 In5 Eu1 80.506(11) 1_554 . ?
In4 In5 Eu2 61.007(13) 5_545 . ?
In3 In5 Eu2 68.121(12) . . ?
In3 In5 Eu2 118.245(17) 1_554 . ?
In3 In5 Eu2 120.260(18) 11 . ?
In3 In5 Eu2 71.190(11) 11_556 . ?
In2 In5 Eu2 58.096(11) . . ?
Eu1 In5 Eu2 177.167(11) 1_554 . ?
Eu1 In5 Eu2 102.221(3) . . ?
In4 In5 Eu2 61.007(13) 5_545 1_554 ?
In3 In5 Eu2 118.245(17) . 1_554 ?
In3 In5 Eu2 68.121(12) 1_554 1_554 ?
In3 In5 Eu2 71.190(11) 11 1_554 ?
In3 In5 Eu2 120.260(18) 11_556 1_554 ?
In2 In5 Eu2 58.096(11) . 1_554 ?
Eu1 In5 Eu2 102.221(3) 1_554 1_554 ?
Eu1 In5 Eu2 177.167(11) . 1_554 ?
Eu2 In5 Eu2 75.042(11) . 1_554 ?

loop_
_geom_bond_atom_site_label_1
_geom_bond_atom_site_label_2
_geom_bond_distance
_geom_bond_site_symmetry_2
_geom_bond_publ_flag
Eu1 In3 3.2679(5) . ?
Eu1 In3 3.2679(5) 9_556 ?
Eu1 In3 3.2679(5) 3 ?
Eu1 In3 3.2679(5) 11_556 ?
Eu1 In5 3.4005(4) 1_556 ?
Eu1 In5 3.4005(4) 9 ?
Eu1 In5 3.4004(4) 11 ?
Eu1 In5 3.4005(4) 3_556 ?
Eu1 In5 3.4004(4) . ?
Eu1 In5 3.4004(4) 11_556 ?
Eu1 In5 3.4005(4) 9_556 ?
Eu1 In5 3.4005(4) 3 ?
Eu2 In2 3.3416(6) 1_556 ?
Eu2 In2 3.3416(6) . ?
Eu2 In4 3.4378(4) 5_545 ?
Eu2 In4 3.4378(4) 5_546 ?
Eu2 In4 3.4378(4) 3_656 ?
Eu2 In4 3.4378(4) 3_655 ?
Eu2 In5 3.6076(4) 15_666 ?
Eu2 In5 3.6076(4) . ?
Eu2 In5 3.6076(4) 15_665 ?
Eu2 In5 3.6076(4) 1_556 ?
Eu2 In1 3.6691(5) 3_655 ?
Eu2 In3 3.8104(6) 15_665 ?
Co1 In1 2.5358(12) . ?
Co1 In3 2.6138(7) . ?
Co1 In3 2.6138(7) 15_665 ?
Co1 In2 2.7997(8) . ?
Co1 In2 2.7997(8) 1_556 ?
Co1 In4 2.8555(5) 15_665 ?
Co1 In4 2.8555(5) 1_556 ?
Co1 In4 2.8555(5) . ?
Co1 In4 2.8555(5) 15_666 ?
In1 Co1 2.5358(12) 9_566 ?
In1 In4 3.1419(4) 15_665 ?
In1 In4 3.1419(4) 7_456 ?
In1 In4 3.1419(4) 9_565 ?
In1 In4 3.1419(4) 1_556 ?
In1 In4 3.1419(4) 15_666 ?
In1 In4 3.1419(4) 7_455 ?
In1 In4 3.1419(4) 9_566 ?
In1 In4 3.1419(4) . ?
In1 Eu2 3.6691(5) 3 ?
In1 Eu2 3.6691(5) 11_566 ?
In2 Co1 2.7997(8) 1_554 ?
In2 In4 3.0920(7) . ?
In2 In4 3.0920(7) 15_665 ?
In2 In3 3.2293(4) 15_665 ?
In2 In3 3.2293(4) 1_554 ?
In2 In3 3.2293(4) . ?
In2 In3 3.2292(4) 15_664 ?
In2 In5 3.2431(6) 15_665 ?
In2 In5 3.2431(6) . ?
In2 Eu2 3.3416(6) 1_554 ?
In3 In4 3.1633(5) 15_666 ?
In3 In4 3.1633(5) 15_665 ?
In3 In5 3.1641(5) . ?
In3 In5 3.1641(5) 1_556 ?
In3 In2 3.2293(4) 1_556 ?
In3 In5 3.2389(5) 3 ?
In3 In5 3.2389(5) 3_556 ?
In4 Co1 2.8555(5) 1_554 ?
In4 In5 3.1127(7) 5 ?
In4 In4 3.1385(9) 15_665 ?
In4 In1 3.1419(4) 1_554 ?
In4 In3 3.1633(5) 15_665 ?
In4 In3 3.1633(5) 15_664 ?
In4 In4 3.2131(9) 7_455 ?
In4 Eu2 3.4378(4) 11_566 ?
In4 Eu2 3.4378(4) 11_565 ?
In5 In4 3.1127(7) 5_545 ?
In5 In3 3.1641(5) 1_554 ?
In5 In3 3.2389(5) 11 ?
In5 In3 3.2389(5) 11_556 ?
In5 Eu1 3.4005(4) 1_554 ?
In5 Eu2 3.6076(4) 1_554 ?
